data_4132728
loop_
_publ_author_name
'Carmona, Jos\'e A'
'Hornillos, Valent\'in'
'Ram\'irez-L\'opez, Pedro'
'Ros, Abel'
'Iglesias-Sig\"uenza, Javier'
'G\'omez-Bengoa, Enrique'
'Fern\'andez, Rosario'
'Lassaletta, Jos\'e M'

_publ_section_title
;
 Dynamic Kinetic Asymmetric Heck Reaction for the Simultaneous Generation
 of Central and Axial Chirality.
;
_journal_issue 35
_journal_name_full 'Journal of the American Chemical Society'
_journal_page_first 11067
_journal_page_last 11075
_journal_paper_doi 10.1021/jacs.8b05819
_journal_volume 140
_journal_year 2018
_chemical_formula_sum 'C26 H23 Cl N O0.5'
_chemical_formula_weight 392.90
_space_group_IT_number 19
_space_group_name_Hall 'P 2ac 2ab'
_space_group_name_H-M_alt 'P 21 21 21'
_symmetry_cell_setting orthorhombic
_symmetry_space_group_name_H-M 'P 21 21 21'
_atom_sites_solution_hydrogens geom
_atom_sites_solution_primary direct
_atom_sites_solution_secondary difmap
_audit_creation_method SHELXL-97
_cell_angle_alpha 90.00
_cell_angle_beta 90.00
_cell_angle_gamma 90.00
_cell_formula_units_Z 8
_cell_length_a 11.4800(7)
_cell_length_b 12.9050(8)
_cell_length_c 28.8426(17)
_cell_measurement_reflns_used 9150
_cell_measurement_temperature 100(2)
_cell_measurement_theta_max 65.23
_cell_measurement_theta_min 3.75
_cell_volume 4273.0(4)
_computing_cell_refinement 'Bruker SAINT'
_computing_data_collection 'Bruker APEX2'
_computing_data_reduction 'Bruker SAINT'
_computing_molecular_graphics 'Bruker SHELXTL'
_computing_publication_material 'Bruker SHELXTL'
_computing_structure_refinement 'SHELXL-97 (Sheldrick, 2008)'
_computing_structure_solution 'SHELXS-97 (Sheldrick, 2008)'
_diffrn_ambient_temperature 100(2)
_diffrn_measured_fraction_theta_full 0.968
_diffrn_measured_fraction_theta_max 0.968
_diffrn_measurement_device_type 'Bruker APEX-II CCD'
_diffrn_measurement_method '\f and \w scans'
_diffrn_radiation_monochromator graphite
_diffrn_radiation_source 'fine-focus sealed tube'
_diffrn_radiation_type CuK\a
_diffrn_radiation_wavelength 1.54175
_diffrn_reflns_av_R_equivalents 0.0581
_diffrn_reflns_av_sigmaI/netI 0.0336
_diffrn_reflns_limit_h_max 13
_diffrn_reflns_limit_h_min -12
_diffrn_reflns_limit_k_max 14
_diffrn_reflns_limit_k_min -14
_diffrn_reflns_limit_l_max 25
_diffrn_reflns_limit_l_min -33
_diffrn_reflns_number 41134
_diffrn_reflns_theta_full 65.29
_diffrn_reflns_theta_max 65.29
_diffrn_reflns_theta_min 3.06
_exptl_absorpt_coefficient_mu 1.670
_exptl_absorpt_correction_T_max 0.8508
_exptl_absorpt_correction_T_min 0.5204
_exptl_absorpt_correction_type multi-scan
_exptl_absorpt_process_details
; 
 SADABS, Bruker (2006). APEX 2. Version 2.1. Bruker Analytical
 X-ray Solutions, Madison, Wisconsin, USA. 
;
_exptl_crystal_colour colourless
_exptl_crystal_density_diffrn 1.221
_exptl_crystal_density_method 'not measured'
_exptl_crystal_description Prism
_exptl_crystal_F_000 1656
_exptl_crystal_size_max 0.45
_exptl_crystal_size_mid 0.34
_exptl_crystal_size_min 0.10
_refine_diff_density_max 0.196
_refine_diff_density_min -0.268
_refine_diff_density_rms 0.042
_refine_ls_abs_structure_details 'Flack H D (1983), Acta Cryst. A39, 876-881'
_refine_ls_abs_structure_Flack 0.010(9)
_refine_ls_extinction_method none
_refine_ls_goodness_of_fit_ref 1.117
_refine_ls_hydrogen_treatment mixed
_refine_ls_matrix_type full
_refine_ls_number_parameters 530
_refine_ls_number_reflns 7016
_refine_ls_number_restraints 0
_refine_ls_restrained_S_all 1.117
_refine_ls_R_factor_all 0.0393
_refine_ls_R_factor_gt 0.0390
_refine_ls_shift/su_max 0.000
_refine_ls_shift/su_mean 0.000
_refine_ls_structure_factor_coef Fsqd
_refine_ls_weighting_details 'calc w=1/[\s^2^(Fo^2^)+(0.1000P)^2^+0.0000P] where P=(Fo^2^+2Fc^2^)/3'
_refine_ls_weighting_scheme calc
_refine_ls_wR_factor_gt 0.1223
_refine_ls_wR_factor_ref 0.1229
_reflns_number_gt 6921
_reflns_number_total 7016
_reflns_threshold_expression >2sigma(I)
_cod_data_source_file ja8b05819_si_005.cif
_cod_data_source_block cu_igl6317a_0m
_cod_depositor_comments
;
The following automatic conversions were performed:

data item '_symmetry_cell_setting' value 'Orthorhombic' was changed
to 'orthorhombic' in accordance with the
/home/saulius/struct/COD-crude-data/automatic-downloads/DataCite-retrospective/ACS/depositions/lib/dictionaries/cif_core.dic
dictionary named 'cif_core.dic' version 2.4.2 last updated on
2011-04-26.

Automatic conversion script
Id: cif_fix_values 6909 2019-04-08 15:41:33Z antanas 
;
_cod_original_sg_symbol_H-M P2(1)2(1)2(1)
_cod_original_formula_sum 'C26 H23 Cl N O0.50'
_cod_database_code 4132728

loop_
_symmetry_equiv_pos_as_xyz
'x, y, z'
'-x+1/2, -y, z+1/2'
'-x, y+1/2, -z+1/2'
'x+1/2, -y+1/2, -z'

loop_
_atom_site_label
_atom_site_type_symbol
_atom_site_fract_x
_atom_site_fract_y
_atom_site_fract_z
_atom_site_U_iso_or_equiv
_atom_site_adp_type
_atom_site_occupancy
_atom_site_symmetry_multiplicity
_atom_site_calc_flag
_atom_site_refinement_flags
N1 N 0.29060(15) 0.22668(13) 0.14114(5) 0.0241(3) Uani 1 1 d .
C1 C 0.30357(19) 0.21234(16) 0.09407(6) 0.0290(4) Uani 1 1 d .
H1 H 0.3774 0.2075 0.0810 0.035 Uiso 1 1 calc R
C2 C 0.20751(19) 0.20534(16) 0.06713(6) 0.0287(4) Uani 1 1 d .
H2 H 0.2156 0.1959 0.0353 0.034 Uiso 1 1 calc R
C3 C 0.09471(18) 0.21219(14) 0.08673(6) 0.0258(4) Uani 1 1 d .
C4 C -0.00808(18) 0.20515(15) 0.06020(6) 0.0289(4) Uani 1 1 d .
H4 H -0.0033 0.1956 0.0283 0.035 Uiso 1 1 calc R
C5 C -0.11505(19) 0.21229(16) 0.08108(7) 0.0305(4) Uani 1 1 d .
H5 H -0.1822 0.2075 0.0632 0.037 Uiso 1 1 calc R
C6 C -0.12458(18) 0.22693(16) 0.12978(7) 0.0301(4) Uani 1 1 d .
H6 H -0.1977 0.2315 0.1435 0.036 Uiso 1 1 calc R
C7 C -0.02699(17) 0.23435(15) 0.15642(6) 0.0258(4) Uani 1 1 d .
H7 H -0.0336 0.2441 0.1883 0.031 Uiso 1 1 calc R
C8 C 0.08432(17) 0.22729(14) 0.13575(6) 0.0236(4) Uani 1 1 d .
C9 C 0.18779(16) 0.23405(14) 0.16211(6) 0.0226(4) Uani 1 1 d .
C10 C 0.18949(16) 0.25457(15) 0.21307(6) 0.0228(4) Uani 1 1 d .
C11 C 0.20766(17) 0.35893(16) 0.22760(6) 0.0250(4) Uani 1 1 d .
C12 C 0.21675(17) 0.44342(16) 0.19634(7) 0.0274(4) Uani 1 1 d .
H12 H 0.2108 0.4313 0.1646 0.033 Uiso 1 1 calc R
C13 C 0.2340(2) 0.54164(17) 0.21183(7) 0.0320(5) Uani 1 1 d .
H13 H 0.2377 0.5960 0.1907 0.038 Uiso 1 1 calc R
C14 C 0.2464(2) 0.56212(17) 0.25971(8) 0.0354(5) Uani 1 1 d .
H14 H 0.2605 0.6292 0.2700 0.042 Uiso 1 1 calc R
C15 C 0.2375(2) 0.48277(17) 0.29071(7) 0.0338(5) Uani 1 1 d .
H15 H 0.2457 0.4966 0.3222 0.041 Uiso 1 1 calc R
C16 C 0.21598(18) 0.37980(16) 0.27605(6) 0.0280(4) Uani 1 1 d .
C17 C 0.20016(18) 0.29655(16) 0.30710(6) 0.0296(4) Uani 1 1 d .
H17 H 0.2045 0.3090 0.3388 0.036 Uiso 1 1 calc R
C18 C 0.17880(18) 0.19884(16) 0.29206(6) 0.0286(4) Uani 1 1 d .
H18 H 0.1660 0.1467 0.3137 0.034 Uiso 1 1 calc R
C19 C 0.17544(17) 0.17397(15) 0.24389(6) 0.0248(4) Uani 1 1 d .
C20 C 0.16394(18) 0.06437(15) 0.22611(6) 0.0257(4) Uani 1 1 d .
H20 H 0.1146 0.0649 0.1984 0.031 Uiso 1 1 calc R
C21 C 0.28574(19) 0.01791(16) 0.21298(7) 0.0301(4) Uani 1 1 d .
H21A H 0.2918 0.0067 0.1798 0.036 Uiso 1 1 calc R
H21B H 0.3484 0.0632 0.2229 0.036 Uiso 1 1 calc R
C22 C 0.2888(2) -0.08618(17) 0.23971(8) 0.0339(5) Uani 1 1 d .
H22 H 0.3656 -0.1184 0.2432 0.041 Uiso 1 1 calc R
C23 C 0.1950(2) -0.15348(16) 0.21854(8) 0.0357(5) Uani 1 1 d .
H23 H 0.2068 -0.2121 0.2004 0.043 Uiso 1 1 calc R
C24 C 0.0930(2) -0.11375(17) 0.23060(7) 0.0347(5) Uani 1 1 d .
H24 H 0.0201 -0.1392 0.2222 0.042 Uiso 1 1 calc R
C25 C 0.11629(18) -0.01922(16) 0.26047(7) 0.0288(4) Uani 1 1 d .
H25 H 0.0524 0.0028 0.2807 0.035 Uiso 1 1 calc R
C26 C 0.2280(2) -0.05410(17) 0.28480(7) 0.0332(5) Uani 1 1 d .
H26A H 0.2156 -0.1118 0.3058 0.040 Uiso 1 1 calc R
H26B H 0.2675 0.0021 0.3007 0.040 Uiso 1 1 calc R
Cl1 Cl 0.50708(4) 0.23576(4) 0.200901(13) 0.02926(14) Uani 1 1 d .
N2 N 0.55911(15) 0.48893(14) 0.09873(5) 0.0289(4) Uani 1 1 d .
C27 C 0.52656(19) 0.48191(18) 0.14441(7) 0.0337(5) Uani 1 1 d .
H27 H 0.5172 0.4173 0.1582 0.040 Uiso 1 1 calc R
C28 C 0.50806(18) 0.56915(18) 0.16937(6) 0.0330(5) Uani 1 1 d .
H28 H 0.4879 0.5644 0.2005 0.040 Uiso 1 1 calc R
C29 C 0.51935(18) 0.66729(18) 0.14822(7) 0.0307(4) Uani 1 1 d .
C30 C 0.50154(18) 0.76174(19) 0.17253(7) 0.0363(5) Uani 1 1 d .
H30 H 0.4807 0.7603 0.2037 0.044 Uiso 1 1 calc R
C31 C 0.5147(2) 0.85388(19) 0.15061(7) 0.0371(5) Uani 1 1 d .
H31 H 0.5026 0.9150 0.1670 0.045 Uiso 1 1 calc R
C32 C 0.5466(2) 0.85869(19) 0.10317(7) 0.0346(5) Uani 1 1 d .
H32 H 0.5543 0.9226 0.0885 0.042 Uiso 1 1 calc R
C33 C 0.56592(19) 0.76951(16) 0.07905(6) 0.0294(4) Uani 1 1 d .
H33 H 0.5879 0.7730 0.0481 0.035 Uiso 1 1 calc R
C34 C 0.55301(17) 0.67244(17) 0.10044(6) 0.0272(4) Uani 1 1 d .
C35 C 0.57279(17) 0.57902(16) 0.07680(6) 0.0271(4) Uani 1 1 d .
C36 C 0.61171(19) 0.57550(15) 0.02726(6) 0.0273(4) Uani 1 1 d .
C37 C 0.5237(2) 0.56415(15) -0.00763(7) 0.0318(5) Uani 1 1 d .
C38 C 0.4032(2) 0.55270(18) 0.00252(7) 0.0375(5) Uani 1 1 d .
H38 H 0.3784 0.5525 0.0332 0.045 Uiso 1 1 calc R
C39 C 0.3242(2) 0.5421(2) -0.03188(8) 0.0426(5) Uani 1 1 d .
H39 H 0.2458 0.5345 -0.0245 0.051 Uiso 1 1 calc R
C40 C 0.3585(3) 0.5422(2) -0.07867(8) 0.0447(6) Uani 1 1 d .
H40 H 0.3029 0.5344 -0.1019 0.054 Uiso 1 1 calc R
C41 C 0.4716(3) 0.55364(18) -0.08995(7) 0.0419(6) Uani 1 1 d .
H41 H 0.4933 0.5541 -0.1210 0.050 Uiso 1 1 calc R
C42 C 0.5587(2) 0.56504(16) -0.05500(7) 0.0350(5) Uani 1 1 d .
C43 C 0.6784(2) 0.57746(19) -0.06509(7) 0.0431(6) Uani 1 1 d .
H43 H 0.7024 0.5786 -0.0959 0.052 Uiso 1 1 calc R
C44 C 0.7594(2) 0.5878(2) -0.03112(8) 0.0416(6) Uani 1 1 d .
H44 H 0.8373 0.5956 -0.0392 0.050 Uiso 1 1 calc R
C45 C 0.72768(19) 0.58685(16) 0.01666(7) 0.0313(4) Uani 1 1 d .
C46 C 0.81741(19) 0.59718(16) 0.05518(7) 0.0327(4) Uani 1 1 d .
H46 H 0.7845 0.6428 0.0790 0.039 Uiso 1 1 calc R
C47 C 0.9396(2) 0.6399(2) 0.04229(10) 0.0491(6) Uani 1 1 d .
H47 H 0.9414 0.6944 0.0186 0.059 Uiso 1 1 calc R
C48 C 0.9962(2) 0.6662(2) 0.08835(11) 0.0551(7) Uani 1 1 d .
H48 H 1.0102 0.7323 0.0998 0.066 Uiso 1 1 calc R
C49 C 1.0218(2) 0.5782(2) 0.10910(9) 0.0447(6) Uani 1 1 d .
H49 H 1.0580 0.5711 0.1378 0.054 Uiso 1 1 calc R
C50 C 0.9824(3) 0.4914(2) 0.07825(10) 0.0515(7) Uani 1 1 d .
H50 H 1.0192 0.4239 0.0837 0.062 Uiso 1 1 calc R
C51 C 0.8476(3) 0.4925(2) 0.07875(10) 0.0499(7) Uani 1 1 d .
H51A H 0.8179 0.4899 0.1102 0.060 Uiso 1 1 calc R
H51B H 0.8162 0.4346 0.0613 0.060 Uiso 1 1 calc R
C52 C 1.0049(3) 0.5405(3) 0.03066(10) 0.0728(10) Uani 1 1 d .
H52A H 1.0870 0.5520 0.0245 0.087 Uiso 1 1 calc R
H52B H 0.9696 0.5021 0.0054 0.087 Uiso 1 1 calc R
Cl2 Cl 0.59407(4) 0.28402(4) 0.053566(14) 0.03056(14) Uani 1 1 d .
O1 O 0.60681(17) 0.09054(13) 0.12119(6) 0.0433(4) Uani 1 1 d .
H1N H 0.352(2) 0.225(2) 0.1558(9) 0.030(6) Uiso 1 1 d .
H2N H 0.574(2) 0.427(2) 0.0827(9) 0.039(7) Uiso 1 1 d .
H1O H 0.606(3) 0.145(3) 0.1007(10) 0.046(7) Uiso 1 1 d .
H2O H 0.585(3) 0.125(2) 0.1442(10) 0.043(7) Uiso 1 1 d .

loop_
_atom_site_aniso_label
_atom_site_aniso_U_11
_atom_site_aniso_U_22
_atom_site_aniso_U_33
_atom_site_aniso_U_23
_atom_site_aniso_U_13
_atom_site_aniso_U_12
N1 0.0242(8) 0.0247(8) 0.0235(7) 0.0008(6) -0.0006(7) -0.0004(7)
C1 0.0309(11) 0.0312(11) 0.0248(8) -0.0023(7) 0.0043(8) -0.0018(9)
C2 0.0322(11) 0.0312(10) 0.0227(8) -0.0004(7) 0.0018(8) 0.0014(9)
C3 0.0305(11) 0.0214(10) 0.0256(9) 0.0006(7) -0.0008(7) -0.0008(9)
C4 0.0317(11) 0.0299(10) 0.0252(8) -0.0014(7) -0.0055(8) 0.0014(9)
C5 0.0306(10) 0.0298(11) 0.0313(9) -0.0029(8) -0.0071(8) 0.0008(9)
C6 0.0282(10) 0.0284(10) 0.0338(9) -0.0030(8) 0.0006(8) 0.0028(8)
C7 0.0265(10) 0.0267(10) 0.0243(8) -0.0011(7) 0.0016(7) -0.0001(8)
C8 0.0277(10) 0.0191(9) 0.0240(8) 0.0000(7) -0.0021(7) 0.0005(8)
C9 0.0247(9) 0.0189(8) 0.0241(8) 0.0003(7) -0.0006(7) -0.0010(8)
C10 0.0216(9) 0.0231(9) 0.0238(8) -0.0036(7) -0.0015(7) 0.0020(8)
C11 0.0251(10) 0.0264(10) 0.0233(9) -0.0036(7) -0.0014(7) 0.0011(8)
C12 0.0273(10) 0.0284(10) 0.0265(9) -0.0020(8) 0.0003(8) 0.0014(8)
C13 0.0316(11) 0.0272(10) 0.0373(10) -0.0002(8) 0.0013(9) -0.0039(9)
C14 0.0421(13) 0.0266(11) 0.0375(10) -0.0096(8) 0.0007(9) -0.0042(10)
C15 0.0391(12) 0.0336(12) 0.0287(9) -0.0093(8) 0.0022(9) -0.0034(10)
C16 0.0282(10) 0.0301(11) 0.0256(9) -0.0050(8) -0.0017(8) -0.0010(9)
C17 0.0319(10) 0.0370(11) 0.0198(8) -0.0029(8) -0.0012(8) 0.0012(9)
C18 0.0322(10) 0.0320(10) 0.0216(8) 0.0014(7) 0.0005(8) 0.0024(9)
C19 0.0242(9) 0.0265(10) 0.0236(8) -0.0009(7) -0.0012(7) 0.0021(8)
C20 0.0298(10) 0.0247(10) 0.0225(8) 0.0030(7) -0.0032(8) 0.0011(8)
C21 0.0312(11) 0.0257(10) 0.0333(9) 0.0026(8) 0.0054(8) 0.0026(9)
C22 0.0314(11) 0.0278(11) 0.0425(11) 0.0039(9) 0.0009(9) 0.0079(9)
C23 0.0464(13) 0.0220(10) 0.0388(10) 0.0048(8) 0.0022(10) -0.0016(10)
C24 0.0361(12) 0.0275(11) 0.0405(10) 0.0027(8) -0.0006(9) -0.0069(10)
C25 0.0285(10) 0.0287(10) 0.0294(8) 0.0031(8) 0.0050(8) -0.0013(9)
C26 0.0372(12) 0.0307(11) 0.0317(10) 0.0100(8) -0.0013(9) 0.0003(10)
Cl1 0.0306(3) 0.0305(3) 0.0267(2) 0.00147(16) -0.00530(17) -0.00340(19)
N2 0.0284(9) 0.0293(9) 0.0289(8) 0.0057(7) -0.0012(7) -0.0013(8)
C27 0.0267(11) 0.0427(12) 0.0317(9) 0.0135(8) -0.0005(8) -0.0050(9)
C28 0.0265(10) 0.0474(13) 0.0251(8) 0.0061(8) 0.0003(8) -0.0015(10)
C29 0.0238(10) 0.0424(12) 0.0260(9) 0.0013(8) -0.0023(8) 0.0015(9)
C30 0.0306(11) 0.0503(13) 0.0279(9) -0.0081(8) -0.0012(8) 0.0047(11)
C31 0.0329(12) 0.0391(12) 0.0393(10) -0.0109(9) -0.0038(9) 0.0061(10)
C32 0.0344(12) 0.0322(11) 0.0373(10) -0.0008(8) -0.0062(9) 0.0025(9)
C33 0.0314(10) 0.0288(10) 0.0279(8) 0.0015(8) -0.0010(8) 0.0024(9)
C34 0.0223(9) 0.0343(11) 0.0252(9) 0.0019(8) -0.0018(8) 0.0003(9)
C35 0.0235(9) 0.0315(10) 0.0263(9) 0.0045(7) -0.0022(7) -0.0002(8)
C36 0.0367(11) 0.0214(9) 0.0237(8) 0.0038(7) 0.0019(8) 0.0025(8)
C37 0.0458(12) 0.0216(9) 0.0279(9) 0.0019(7) -0.0012(9) 0.0040(9)
C38 0.0413(12) 0.0397(12) 0.0315(10) -0.0003(9) 0.0003(9) 0.0010(11)
C39 0.0429(13) 0.0444(14) 0.0403(11) 0.0023(10) -0.0061(10) 0.0007(12)
C40 0.0574(17) 0.0395(13) 0.0373(11) 0.0028(10) -0.0169(11) 0.0005(12)
C41 0.0684(18) 0.0326(12) 0.0247(9) -0.0009(8) -0.0061(10) 0.0074(12)
C42 0.0506(13) 0.0270(10) 0.0273(9) 0.0004(8) 0.0002(10) 0.0041(10)
C43 0.0600(15) 0.0423(13) 0.0269(9) 0.0040(9) 0.0110(10) 0.0084(12)
C44 0.0454(13) 0.0425(13) 0.0370(11) 0.0095(9) 0.0140(10) 0.0030(11)
C45 0.0387(11) 0.0236(10) 0.0316(10) 0.0055(8) 0.0076(9) 0.0015(9)
C46 0.0334(11) 0.0301(10) 0.0347(10) 0.0068(8) 0.0059(9) -0.0013(9)
C47 0.0367(13) 0.0493(14) 0.0612(14) 0.0254(12) 0.0029(11) -0.0086(12)
C48 0.0418(14) 0.0335(13) 0.090(2) 0.0109(12) -0.0145(14) -0.0085(12)
C49 0.0331(12) 0.0434(14) 0.0576(13) 0.0066(10) -0.0059(10) -0.0021(11)
C50 0.0513(16) 0.0314(13) 0.0717(16) 0.0023(11) -0.0134(13) 0.0135(12)
C51 0.0515(16) 0.0382(14) 0.0600(15) 0.0182(12) -0.0156(13) -0.0102(12)
C52 0.0437(17) 0.119(3) 0.0560(15) -0.0032(17) 0.0116(13) 0.0318(19)
Cl2 0.0315(3) 0.0340(3) 0.0262(2) 0.00366(17) 0.00082(17) 0.0017(2)
O1 0.0635(11) 0.0273(8) 0.0393(8) 0.0036(7) 0.0049(8) 0.0063(8)

loop_
_atom_type_symbol
_atom_type_description
_atom_type_scat_dispersion_real
_atom_type_scat_dispersion_imag
_atom_type_scat_source
C C 0.0181 0.0091 'International Tables Vol C Tables 4.2.6.8 and 6.1.1.4'
H H 0.0000 0.0000 'International Tables Vol C Tables 4.2.6.8 and 6.1.1.4'
N N 0.0311 0.0180 'International Tables Vol C Tables 4.2.6.8 and 6.1.1.4'
Cl Cl 0.3639 0.7018 'International Tables Vol C Tables 4.2.6.8 and 6.1.1.4'
O O 0.0492 0.0322 'International Tables Vol C Tables 4.2.6.8 and 6.1.1.4'

loop_
_geom_angle_atom_site_label_1
_geom_angle_atom_site_label_2
_geom_angle_atom_site_label_3
_geom_angle
C9 N1 C1 123.62(17)
C9 N1 H1N 121.7(17)
C1 N1 H1N 114.4(17)
C2 C1 N1 119.14(18)
C2 C1 H1 120.4
N1 C1 H1 120.4
C1 C2 C3 120.83(17)
C1 C2 H2 119.6
C3 C2 H2 119.6
C4 C3 C2 123.04(17)
C4 C3 C8 118.36(18)
C2 C3 C8 118.61(17)
C5 C4 C3 120.49(17)
C5 C4 H4 119.8
C3 C4 H4 119.8
C4 C5 C6 120.79(18)
C4 C5 H5 119.6
C6 C5 H5 119.6
C7 C6 C5 120.24(18)
C7 C6 H6 119.9
C5 C6 H6 119.9
C6 C7 C8 120.08(16)
C6 C7 H7 120.0
C8 C7 H7 120.0
C7 C8 C9 121.94(15)
C7 C8 C3 120.05(17)
C9 C8 C3 118.01(17)
N1 C9 C8 119.79(16)
N1 C9 C10 116.67(16)
C8 C9 C10 123.46(16)
C19 C10 C11 122.72(16)
C19 C10 C9 119.97(16)
C11 C10 C9 117.30(16)
C12 C11 C10 123.36(16)
C12 C11 C16 118.20(17)
C10 C11 C16 118.43(17)
C13 C12 C11 121.25(18)
C13 C12 H12 119.4
C11 C12 H12 119.4
C12 C13 C14 120.7(2)
C12 C13 H13 119.7
C14 C13 H13 119.7
C15 C14 C13 119.53(19)
C15 C14 H14 120.2
C13 C14 H14 120.2
C14 C15 C16 121.47(18)
C14 C15 H15 119.3
C16 C15 H15 119.3
C17 C16 C15 123.20(17)
C17 C16 C11 118.02(18)
C15 C16 C11 118.77(18)
C18 C17 C16 121.90(16)
C18 C17 H17 119.0
C16 C17 H17 119.0
C17 C18 C19 121.72(18)
C17 C18 H18 119.1
C19 C18 H18 119.1
C10 C19 C18 117.10(17)
C10 C19 C20 119.88(15)
C18 C19 C20 122.94(17)
C19 C20 C25 117.48(15)
C19 C20 C21 111.23(17)
C25 C20 C21 101.61(16)
C19 C20 H20 108.7
C25 C20 H20 108.7
C21 C20 H20 108.7
C22 C21 C20 103.40(16)
C22 C21 H21A 111.1
C20 C21 H21A 111.1
C22 C21 H21B 111.1
C20 C21 H21B 111.1
H21A C21 H21B 109.0
C23 C22 C26 99.99(18)
C23 C22 C21 106.32(17)
C26 C22 C21 100.23(16)
C23 C22 H22 116.0
C26 C22 H22 116.0
C21 C22 H22 116.0
C24 C23 C22 107.54(19)
C24 C23 H23 126.2
C22 C23 H23 126.2
C23 C24 C25 107.70(19)
C23 C24 H24 126.2
C25 C24 H24 126.2
C24 C25 C26 99.90(18)
C24 C25 C20 104.85(16)
C26 C25 C20 101.57(16)
C24 C25 H25 116.1
C26 C25 H25 116.1
C20 C25 H25 116.1
C25 C26 C22 94.13(16)
C25 C26 H26A 112.9
C22 C26 H26A 112.9
C25 C26 H26B 112.9
C22 C26 H26B 112.9
H26A C26 H26B 110.3
C35 N2 C27 123.04(19)
C35 N2 H2N 119.2(16)
C27 N2 H2N 117.8(16)
C28 C27 N2 119.90(19)
C28 C27 H27 120.0
N2 C27 H27 120.0
C27 C28 C29 120.15(17)
C27 C28 H28 119.9
C29 C28 H28 119.9
C28 C29 C30 122.91(17)
C28 C29 C34 118.81(19)
C30 C29 C34 118.27(19)
C31 C30 C29 120.43(18)
C31 C30 H30 119.8
C29 C30 H30 119.8
C30 C31 C32 121.2(2)
C30 C31 H31 119.4
C32 C31 H31 119.4
C33 C32 C31 119.8(2)
C33 C32 H32 120.1
C31 C32 H32 120.1
C32 C33 C34 120.79(17)
C32 C33 H33 119.6
C34 C33 H33 119.6
C35 C34 C33 122.38(16)
C35 C34 C29 118.11(19)
C33 C34 C29 119.50(19)
N2 C35 C34 119.97(17)
N2 C35 C36 117.48(18)
C34 C35 C36 122.54(17)
C45 C36 C37 122.52(19)
C45 C36 C35 119.88(18)
C37 C36 C35 117.56(19)
C38 C37 C42 118.2(2)
C38 C37 C36 123.50(18)
C42 C37 C36 118.3(2)
C39 C38 C37 120.8(2)
C39 C38 H38 119.6
C37 C38 H38 119.6
C38 C39 C40 121.1(3)
C38 C39 H39 119.4
C40 C39 H39 119.4
C41 C40 C39 120.1(2)
C41 C40 H40 119.9
C39 C40 H40 119.9
C40 C41 C42 121.1(2)
C40 C41 H41 119.5
C42 C41 H41 119.5
C43 C42 C37 118.2(2)
C43 C42 C41 123.2(2)
C37 C42 C41 118.7(2)
C44 C43 C42 121.9(2)
C44 C43 H43 119.1
C42 C43 H43 119.1
C43 C44 C45 121.5(2)
C43 C44 H44 119.3
C45 C44 H44 119.3
C36 C45 C44 117.6(2)
C36 C45 C46 120.20(18)
C44 C45 C46 122.2(2)
C45 C46 C51 113.28(18)
C45 C46 C47 117.90(18)
C51 C46 C47 102.26(19)
C45 C46 H46 107.6
C51 C46 H46 107.6
C47 C46 H46 107.6
C48 C47 C52 99.8(2)
C48 C47 C46 104.9(2)
C52 C47 C46 101.4(2)
C48 C47 H47 116.1
C52 C47 H47 116.1
C46 C47 H47 116.1
C49 C48 C47 107.5(2)
C49 C48 H48 126.2
C47 C48 H48 126.2
C48 C49 C50 107.9(2)
C48 C49 H49 126.1
C50 C49 H49 126.1
C49 C50 C52 99.8(2)
C49 C50 C51 106.8(2)
C52 C50 C51 100.0(2)
C49 C50 H50 116.0
C52 C50 H50 116.0
C51 C50 H50 116.0
C50 C51 C46 103.2(2)
C50 C51 H51A 111.1
C46 C51 H51A 111.1
C50 C51 H51B 111.1
C46 C51 H51B 111.1
H51A C51 H51B 109.1
C47 C52 C50 93.9(2)
C47 C52 H52A 112.9
C50 C52 H52A 112.9
C47 C52 H52B 112.9
C50 C52 H52B 112.9
H52A C52 H52B 110.4
H1O O1 H2O 96(3)

loop_
_geom_bond_atom_site_label_1
_geom_bond_atom_site_label_2
_geom_bond_distance
N1 C9 1.330(3)
N1 C1 1.378(2)
N1 H1N 0.82(3)
C1 C2 1.352(3)
C1 H1 0.9300
C2 C3 1.416(3)
C2 H2 0.9300
C3 C4 1.409(3)
C3 C8 1.432(2)
C4 C5 1.371(3)
C4 H4 0.9300
C5 C6 1.422(3)
C5 H5 0.9300
C6 C7 1.362(3)
C6 H6 0.9300
C7 C8 1.413(3)
C7 H7 0.9300
C8 C9 1.413(3)
C9 C10 1.493(2)
C10 C19 1.378(3)
C10 C11 1.426(3)
C11 C12 1.419(3)
C11 C16 1.426(3)
C12 C13 1.358(3)
C12 H12 0.9300
C13 C14 1.413(3)
C13 H13 0.9300
C14 C15 1.363(3)
C14 H14 0.9300
C15 C16 1.416(3)
C15 H15 0.9300
C16 C17 1.411(3)
C17 C18 1.356(3)
C17 H17 0.9300
C18 C19 1.427(2)
C18 H18 0.9300
C19 C20 1.510(3)
C20 C25 1.564(3)
C20 C21 1.568(3)
C20 H20 0.9800
C21 C22 1.549(3)
C21 H21A 0.9700
C21 H21B 0.9700
C22 C23 1.512(3)
C22 C26 1.533(3)
C22 H22 0.9800
C23 C24 1.325(3)
C23 H23 0.9300
C24 C25 1.517(3)
C24 H24 0.9300
C25 C26 1.529(3)
C25 H25 0.9800
C26 H26A 0.9700
C26 H26B 0.9700
N2 C35 1.333(3)
N2 C27 1.373(3)
N2 H2N 0.94(3)
C27 C28 1.353(3)
C27 H27 0.9300
C28 C29 1.412(3)
C28 H28 0.9300
C29 C30 1.421(3)
C29 C34 1.433(3)
C30 C31 1.355(3)
C30 H30 0.9300
C31 C32 1.418(3)
C31 H31 0.9300
C32 C33 1.363(3)
C32 H32 0.9300
C33 C34 1.404(3)
C33 H33 0.9300
C34 C35 1.404(3)
C35 C36 1.498(3)
C36 C45 1.374(3)
C36 C37 1.433(3)
C37 C38 1.422(3)
C37 C42 1.424(3)
C38 C39 1.351(3)
C38 H38 0.9300
C39 C40 1.406(4)
C39 H39 0.9300
C40 C41 1.347(4)
C40 H40 0.9300
C41 C42 1.427(3)
C41 H41 0.9300
C42 C43 1.415(4)
C43 C44 1.357(4)
C43 H43 0.9300
C44 C45 1.425(3)
C44 H44 0.9300
C45 C46 1.521(3)
C46 C51 1.552(3)
C46 C47 1.553(3)
C46 H46 0.9800
C47 C48 1.517(4)
C47 C52 1.524(5)
C47 H47 0.9800
C48 C49 1.317(4)
C48 H48 0.9300
C49 C50 1.501(4)
C49 H49 0.9300
C50 C52 1.534(4)
C50 C51 1.547(4)
C50 H50 0.9800
C51 H51A 0.9700
C51 H51B 0.9700
C52 H52A 0.9700
C52 H52B 0.9700
O1 H1O 0.92(3)
O1 H2O 0.83(3)

loop_
_geom_torsion_atom_site_label_1
_geom_torsion_atom_site_label_2
_geom_torsion_atom_site_label_3
_geom_torsion_atom_site_label_4
_geom_torsion
C9 N1 C1 C2 0.1(3)
N1 C1 C2 C3 -0.2(3)
C1 C2 C3 C4 -179.9(2)
C1 C2 C3 C8 0.3(3)
C2 C3 C4 C5 180.0(2)
C8 C3 C4 C5 -0.2(3)
C3 C4 C5 C6 0.0(3)
C4 C5 C6 C7 0.2(3)
C5 C6 C7 C8 -0.1(3)
C6 C7 C8 C9 -179.67(19)
C6 C7 C8 C3 -0.1(3)
C4 C3 C8 C7 0.3(3)
C2 C3 C8 C7 -179.93(18)
C4 C3 C8 C9 179.86(17)
C2 C3 C8 C9 -0.3(3)
C1 N1 C9 C8 -0.1(3)
C1 N1 C9 C10 -177.17(17)
C7 C8 C9 N1 179.81(18)
C3 C8 C9 N1 0.2(3)
C7 C8 C9 C10 -3.3(3)
C3 C8 C9 C10 177.07(17)
N1 C9 C10 C19 -98.9(2)
C8 C9 C10 C19 84.2(2)
N1 C9 C10 C11 80.2(2)
C8 C9 C10 C11 -96.7(2)
C19 C10 C11 C12 -176.91(18)
C9 C10 C11 C12 4.0(3)
C19 C10 C11 C16 2.4(3)
C9 C10 C11 C16 -176.65(17)
C10 C11 C12 C13 180.0(2)
C16 C11 C12 C13 0.6(3)
C11 C12 C13 C14 1.6(3)
C12 C13 C14 C15 -1.9(4)
C13 C14 C15 C16 0.0(4)
C14 C15 C16 C17 -176.6(2)
C14 C15 C16 C11 2.2(3)
C12 C11 C16 C17 176.40(19)
C10 C11 C16 C17 -3.0(3)
C12 C11 C16 C15 -2.5(3)
C10 C11 C16 C15 178.14(19)
C15 C16 C17 C18 179.5(2)
C11 C16 C17 C18 0.7(3)
C16 C17 C18 C19 2.4(3)
C11 C10 C19 C18 0.5(3)
C9 C10 C19 C18 179.55(18)
C11 C10 C19 C20 -176.23(18)
C9 C10 C19 C20 2.8(3)
C17 C18 C19 C10 -3.0(3)
C17 C18 C19 C20 173.67(19)
C10 C19 C20 C25 -164.38(17)
C18 C19 C20 C25 19.1(3)
C10 C19 C20 C21 79.2(2)
C18 C19 C20 C21 -97.4(2)
C19 C20 C21 C22 127.92(17)
C25 C20 C21 C22 2.10(19)
C20 C21 C22 C23 65.8(2)
C20 C21 C22 C26 -37.9(2)
C26 C22 C23 C24 33.6(2)
C21 C22 C23 C24 -70.2(2)
C22 C23 C24 C25 -0.4(2)
C23 C24 C25 C26 -33.0(2)
C23 C24 C25 C20 71.9(2)
C19 C20 C25 C24 169.39(17)
C21 C20 C25 C24 -69.04(18)
C19 C20 C25 C26 -87.0(2)
C21 C20 C25 C26 34.61(19)
C24 C25 C26 C22 50.05(18)
C20 C25 C26 C22 -57.49(18)
C23 C22 C26 C25 -50.43(18)
C21 C22 C26 C25 58.33(19)
C35 N2 C27 C28 -0.7(3)
N2 C27 C28 C29 1.6(3)
C27 C28 C29 C30 -179.8(2)
C27 C28 C29 C34 -1.3(3)
C28 C29 C30 C31 179.3(2)
C34 C29 C30 C31 0.9(3)
C29 C30 C31 C32 -0.1(3)
C30 C31 C32 C33 -0.8(3)
C31 C32 C33 C34 0.9(3)
C32 C33 C34 C35 -179.6(2)
C32 C33 C34 C29 -0.1(3)
C28 C29 C34 C35 0.3(3)
C30 C29 C34 C35 178.75(18)
C28 C29 C34 C33 -179.27(19)
C30 C29 C34 C33 -0.8(3)
C27 N2 C35 C34 -0.4(3)
C27 N2 C35 C36 178.40(18)
C33 C34 C35 N2 -179.90(19)
C29 C34 C35 N2 0.6(3)
C33 C34 C35 C36 1.4(3)
C29 C34 C35 C36 -178.13(19)
N2 C35 C36 C45 -96.2(2)
C34 C35 C36 C45 82.6(3)
N2 C35 C36 C37 86.2(2)
C34 C35 C36 C37 -95.1(2)
C45 C36 C37 C38 -179.7(2)
C35 C36 C37 C38 -2.2(3)
C45 C36 C37 C42 -0.2(3)
C35 C36 C37 C42 177.40(18)
C42 C37 C38 C39 0.6(3)
C36 C37 C38 C39 -179.9(2)
C37 C38 C39 C40 -0.1(4)
C38 C39 C40 C41 -0.4(4)
C39 C40 C41 C42 0.5(4)
C38 C37 C42 C43 179.4(2)
C36 C37 C42 C43 -0.2(3)
C38 C37 C42 C41 -0.5(3)
C36 C37 C42 C41 179.91(19)
C40 C41 C42 C43 -179.9(2)
C40 C41 C42 C37 0.0(3)
C37 C42 C43 C44 0.4(3)
C41 C42 C43 C44 -179.8(2)
C42 C43 C44 C45 -0.2(4)
C37 C36 C45 C44 0.4(3)
C35 C36 C45 C44 -177.13(19)
C37 C36 C45 C46 -179.20(18)
C35 C36 C45 C46 3.3(3)
C43 C44 C45 C36 -0.2(3)
C43 C44 C45 C46 179.4(2)
C36 C45 C46 C51 77.5(3)
C44 C45 C46 C51 -102.1(3)
C36 C45 C46 C47 -163.2(2)
C44 C45 C46 C47 17.2(3)
C45 C46 C47 C48 166.1(2)
C51 C46 C47 C48 -68.9(2)
C45 C46 C47 C52 -90.4(2)
C51 C46 C47 C52 34.5(2)
C52 C47 C48 C49 -33.1(3)
C46 C47 C48 C49 71.6(3)
C47 C48 C49 C50 -0.7(3)
C48 C49 C50 C52 34.0(3)
C48 C49 C50 C51 -69.7(3)
C49 C50 C51 C46 65.3(3)
C52 C50 C51 C46 -38.2(3)
C45 C46 C51 C50 130.4(2)
C47 C46 C51 C50 2.5(3)
C48 C47 C52 C50 50.1(3)
C46 C47 C52 C50 -57.4(3)
C49 C50 C52 C47 -50.7(3)
C51 C50 C52 C47 58.5(3)
